data_2218101
loop_
_publ_author_name
'Song, Wen-Lan'
'Wang, Dan'
'Li, Xin-Hua'
'Wang, De-Cai'

_publ_section_title
;
 Ethyl 4-amino-3-methylbenzoate
;
_journal_coeditor_code ER2050
_journal_issue 5
_journal_name_full 'Acta Crystallographica Section E'
_journal_page_first o785
_journal_paper_doi 10.1107/S1600536808005989
_journal_volume 64
_journal_year 2008
_chemical_formula_iupac 'C10 H13 N O2'
_chemical_formula_moiety 'C10 H13 N O2'
_chemical_formula_sum 'C10 H13 N O2'
_chemical_formula_weight 179.21
_chemical_name_systematic
;
Ethyl 4-amino-3-methylbenzoate
;
_space_group_IT_number 2
_symmetry_cell_setting triclinic
_symmetry_space_group_name_Hall '-P 1'
_symmetry_space_group_name_H-M 'P -1'
_atom_sites_solution_hydrogens geom
_atom_sites_solution_primary direct
_atom_sites_solution_secondary difmap
_audit_creation_method SHELXL-97
_cell_angle_alpha 90.78(3)
_cell_angle_beta 95.13(3)
_cell_angle_gamma 114.34(3)
_cell_formula_units_Z 4
_cell_length_a 8.0110(16)
_cell_length_b 8.7030(17)
_cell_length_c 15.835(3)
_cell_measurement_reflns_used 25
_cell_measurement_temperature 298(2)
_cell_measurement_theta_max 14
_cell_measurement_theta_min 10
_cell_volume 1000.3(4)
_computing_cell_refinement 'CAD-4 Software (Enraf--Nonius, 1989)'
_computing_data_collection 'CAD-4 Software (Enraf--Nonius, 1989)'
_computing_data_reduction 'XCAD4(Harms & Wocadlo,1995)'
_computing_molecular_graphics 'SHELXTL (Sheldrick, 2008)'
_computing_publication_material 'SHELXL97 (Sheldrick, 2008)'
_computing_structure_refinement 'SHELXL97 (Sheldrick, 2008)'
_computing_structure_solution 'SHELXS97 (Sheldrick, 2008)'
_diffrn_ambient_temperature 298(2)
_diffrn_measured_fraction_theta_full 1.000
_diffrn_measured_fraction_theta_max 1.000
_diffrn_measurement_device_type 'Enraf--Nonius CAD-4'
_diffrn_measurement_method \w/2\q
_diffrn_radiation_monochromator graphite
_diffrn_radiation_source 'fine-focus sealed tube'
_diffrn_radiation_type MoK\a
_diffrn_radiation_wavelength 0.71073
_diffrn_reflns_av_R_equivalents 0.0521
_diffrn_reflns_av_sigmaI/netI 0.0404
_diffrn_reflns_limit_h_max 9
_diffrn_reflns_limit_h_min -9
_diffrn_reflns_limit_k_max 10
_diffrn_reflns_limit_k_min -10
_diffrn_reflns_limit_l_max 18
_diffrn_reflns_limit_l_min 0
_diffrn_reflns_number 3874
_diffrn_reflns_theta_full 25.17
_diffrn_reflns_theta_max 25.17
_diffrn_reflns_theta_min 1.29
_diffrn_standards_decay_% 0
_diffrn_standards_interval_count 200
_diffrn_standards_interval_time 2h
_diffrn_standards_number 3
_exptl_absorpt_coefficient_mu 0.083
_exptl_absorpt_correction_T_max 0.9913
_exptl_absorpt_correction_T_min 0.9746
_exptl_absorpt_correction_type psi-scan
_exptl_absorpt_process_details '(North <i>et al.</i>,  1968)'
_exptl_crystal_colour colorless
_exptl_crystal_density_diffrn 1.190
_exptl_crystal_density_method 'not measured'
_exptl_crystal_description block
_exptl_crystal_F_000 384
_exptl_crystal_size_max 0.30
_exptl_crystal_size_mid 0.20
_exptl_crystal_size_min 0.10
_refine_diff_density_max 0.231
_refine_diff_density_min -0.225
_refine_ls_extinction_method none
_refine_ls_goodness_of_fit_ref 1.018
_refine_ls_hydrogen_treatment constr
_refine_ls_matrix_type full
_refine_ls_number_parameters 235
_refine_ls_number_reflns 3594
_refine_ls_number_restraints 0
_refine_ls_restrained_S_all 1.018
_refine_ls_R_factor_all 0.1172
_refine_ls_R_factor_gt 0.0745
_refine_ls_shift/su_max 0.000
_refine_ls_shift/su_mean 0.000
_refine_ls_structure_factor_coef Fsqd
_refine_ls_weighting_details 'calc w=1/[\s^2^(Fo^2^)+(0.04P)^2^+1.2P] where P=(Fo^2^+2Fc^2^)/3'
_refine_ls_weighting_scheme calc
_refine_ls_wR_factor_gt 0.1511
_refine_ls_wR_factor_ref 0.1765
_reflns_number_gt 2146
_reflns_number_total 3594
_reflns_threshold_expression I>2\s(I)
_cod_data_source_file er2050.cif
_cod_data_source_block I
_cod_original_cell_volume 1000.3(3)
_cod_database_code 2218101
_cod_database_fobs_code 2218101

loop_
_symmetry_equiv_pos_as_xyz
'x, y, z'
'-x, -y, -z'

loop_
_atom_site_type_symbol
_atom_site_label
_atom_site_fract_x
_atom_site_fract_y
_atom_site_fract_z
_atom_site_U_iso_or_equiv
_atom_site_adp_type
_atom_site_calc_flag
_atom_site_refinement_flags
_atom_site_occupancy
O O1 1.2476(4) 0.4839(3) 1.01662(15) 0.0684(7) Uani d . 1
O O2 1.2577(4) 0.5912(3) 0.88836(15) 0.0742(8) Uani d . 1
N N1 0.5942(5) -0.1423(4) 0.8227(2) 0.0872(11) Uani d . 1
H H1A 0.5484 -0.2192 0.8580 0.105 Uiso calc R 1
H H1B 0.5509 -0.1604 0.7701 0.105 Uiso calc R 1
C C1 1.4390(7) 0.6205(6) 1.1432(2) 0.0884(13) Uani d . 1
H H1C 1.5389 0.7220 1.1674 0.133 Uiso calc R 1
H H1D 1.4718 0.5267 1.1505 0.133 Uiso calc R 1
H H1E 1.3311 0.6012 1.1712 0.133 Uiso calc R 1
C C2 1.3999(6) 0.6384(5) 1.0501(2) 0.0695(10) Uani d . 1
H H2A 1.3681 0.7338 1.0420 0.083 Uiso calc R 1
H H2B 1.5077 0.6571 1.0211 0.083 Uiso calc R 1
C C3 1.1842(5) 0.4730(4) 0.9338(2) 0.0549(8) Uani d . 1
C C4 1.0343(5) 0.3145(4) 0.9073(2) 0.0514(8) Uani d . 1
C C5 0.9506(5) 0.1886(4) 0.9638(2) 0.0620(10) Uani d . 1
H H5A 0.9932 0.2072 1.0212 0.074 Uiso calc R 1
C C6 0.8093(5) 0.0413(4) 0.9358(2) 0.0629(10) Uani d . 1
H H6A 0.7590 -0.0410 0.9743 0.075 Uiso calc R 1
C C7 0.7362(5) 0.0087(4) 0.8503(2) 0.0607(9) Uani d . 1
C C8 0.8176(5) 0.1308(4) 0.7910(2) 0.0579(9) Uani d . 1
C C9 0.9597(5) 0.2792(4) 0.8216(2) 0.0537(8) Uani d . 1
H H9A 1.0103 0.3620 0.7834 0.064 Uiso calc R 1
C C10 0.7439(6) 0.0996(5) 0.6984(2) 0.0790(12) Uani d . 1
H H10A 0.8184 0.1926 0.6672 0.119 Uiso calc R 1
H H10B 0.6192 0.0889 0.6924 0.119 Uiso calc R 1
H H10C 0.7471 -0.0026 0.6767 0.119 Uiso calc R 1
O O3 0.2589(4) 0.2954(3) 0.47872(15) 0.0695(7) Uani d . 1
O O4 0.1772(4) 0.3743(3) 0.59841(17) 0.0836(9) Uani d . 1
N N2 0.2153(5) -0.3189(4) 0.69728(19) 0.0828(11) Uani d . 1
H H2C 0.1979 -0.3380 0.7496 0.099 Uiso calc R 1
H H2D 0.2337 -0.3903 0.6656 0.099 Uiso calc R 1
C C11 0.3055(7) 0.4392(6) 0.3509(3) 0.0990(15) Uani d . 1
H H11A 0.3072 0.5370 0.3229 0.149 Uiso calc R 1
H H11B 0.2152 0.3391 0.3204 0.149 Uiso calc R 1
H H11C 0.4248 0.4375 0.3523 0.149 Uiso calc R 1
C C12 0.2570(6) 0.4456(5) 0.4406(2) 0.0764(11) Uani d . 1
H H12A 0.3465 0.5466 0.4722 0.092 Uiso calc R 1
H H12B 0.1360 0.4461 0.4403 0.092 Uiso calc R 1
C C13 0.2119(5) 0.2726(5) 0.5596(2) 0.0608(9) Uani d . 1
C C14 0.2194(5) 0.1199(4) 0.59291(19) 0.0543(8) Uani d . 1
C C15 0.1854(5) 0.0871(4) 0.6782(2) 0.0545(8) Uani d . 1
H H15A 0.1632 0.1649 0.7108 0.065 Uiso calc R 1
C C16 0.1840(5) -0.0559(4) 0.7146(2) 0.0549(8) Uani d . 1
C C17 0.2137(5) -0.1753(4) 0.6644(2) 0.0597(9) Uani d . 1
C C18 0.2476(6) -0.1425(5) 0.5793(2) 0.0682(11) Uani d . 1
H H18A 0.2686 -0.2200 0.5458 0.082 Uiso calc R 1
C C19 0.2499(5) 0.0029(5) 0.5451(2) 0.0660(10) Uani d . 1
H H19A 0.2724 0.0221 0.4887 0.079 Uiso calc R 1
C C20 0.1455(6) -0.0876(5) 0.8067(2) 0.0768(12) Uani d . 1
H H20A 0.1279 0.0055 0.8312 0.115 Uiso calc R 1
H H20B 0.2479 -0.0986 0.8379 0.115 Uiso calc R 1
H H20C 0.0363 -0.1897 0.8089 0.115 Uiso calc R 1

loop_
_atom_site_aniso_label
_atom_site_aniso_U_11
_atom_site_aniso_U_22
_atom_site_aniso_U_33
_atom_site_aniso_U_12
_atom_site_aniso_U_13
_atom_site_aniso_U_23
O1 0.0901(18) 0.0660(16) 0.0515(14) 0.0347(14) 0.0056(13) 0.0157(12)
O2 0.100(2) 0.0594(15) 0.0596(16) 0.0282(14) 0.0118(14) 0.0263(13)
N1 0.099(3) 0.072(2) 0.078(2) 0.021(2) 0.013(2) 0.0202(18)
C1 0.114(4) 0.099(3) 0.063(3) 0.059(3) -0.010(2) -0.008(2)
C2 0.090(3) 0.060(2) 0.067(2) 0.040(2) 0.000(2) 0.0075(19)
C3 0.068(2) 0.055(2) 0.051(2) 0.0334(18) 0.0094(17) 0.0118(16)
C4 0.068(2) 0.0485(19) 0.0467(18) 0.0319(17) 0.0108(16) 0.0142(15)
C5 0.087(3) 0.060(2) 0.048(2) 0.037(2) 0.0177(18) 0.0259(17)
C6 0.078(3) 0.057(2) 0.057(2) 0.030(2) 0.0191(19) 0.0255(18)
C7 0.072(2) 0.049(2) 0.067(2) 0.0285(18) 0.0145(19) 0.0180(17)
C8 0.073(2) 0.062(2) 0.049(2) 0.0373(19) 0.0100(17) 0.0149(17)
C9 0.073(2) 0.0505(19) 0.0439(18) 0.0305(18) 0.0133(16) 0.0173(15)
C10 0.096(3) 0.076(3) 0.056(2) 0.026(2) 0.006(2) 0.012(2)
O3 0.0994(19) 0.0705(16) 0.0524(15) 0.0462(15) 0.0200(13) 0.0246(12)
O4 0.140(3) 0.0684(17) 0.0626(17) 0.0603(18) 0.0224(16) 0.0110(14)
N2 0.148(3) 0.070(2) 0.0511(18) 0.065(2) 0.0102(19) 0.0136(16)
C11 0.135(4) 0.104(4) 0.066(3) 0.053(3) 0.022(3) 0.038(3)
C12 0.102(3) 0.068(2) 0.066(3) 0.041(2) 0.012(2) 0.027(2)
C13 0.077(2) 0.064(2) 0.047(2) 0.034(2) 0.0102(17) 0.0113(17)
C14 0.072(2) 0.055(2) 0.0380(17) 0.0288(17) 0.0062(15) 0.0088(15)
C15 0.079(2) 0.056(2) 0.0427(18) 0.0406(18) 0.0107(16) 0.0082(15)
C16 0.076(2) 0.061(2) 0.0390(17) 0.0380(18) 0.0113(16) 0.0099(15)
C17 0.094(3) 0.055(2) 0.0438(19) 0.045(2) 0.0064(17) 0.0099(15)
C18 0.117(3) 0.064(2) 0.0439(19) 0.057(2) 0.011(2) 0.0021(17)
C19 0.099(3) 0.069(2) 0.0382(18) 0.041(2) 0.0134(18) 0.0084(17)
C20 0.120(3) 0.095(3) 0.042(2) 0.068(3) 0.022(2) 0.0199(19)

loop_
_atom_type_symbol
_atom_type_description
_atom_type_scat_dispersion_real
_atom_type_scat_dispersion_imag
_atom_type_scat_source
C C 0.0033 0.0016 'International Tables Vol C Tables 4.2.6.8 and 6.1.1.4'
H H 0.0000 0.0000 'International Tables Vol C Tables 4.2.6.8 and 6.1.1.4'
N N 0.0061 0.0033 'International Tables Vol C Tables 4.2.6.8 and 6.1.1.4'
O O 0.0106 0.0060 'International Tables Vol C Tables 4.2.6.8 and 6.1.1.4'

loop_
_geom_angle_atom_site_label_1
_geom_angle_atom_site_label_2
_geom_angle_atom_site_label_3
_geom_angle
C3 O1 C2 118.2(3)
C7 N1 H1A 120.0
C7 N1 H1B 120.0
H1A N1 H1B 120.0
C2 C1 H1C 109.5
C2 C1 H1D 109.5
H1C C1 H1D 109.5
C2 C1 H1E 109.5
H1C C1 H1E 109.5
H1D C1 H1E 109.5
O1 C2 C1 107.6(3)
O1 C2 H2A 110.2
C1 C2 H2A 110.2
O1 C2 H2B 110.2
C1 C2 H2B 110.2
H2A C2 H2B 108.5
O2 C3 O1 120.3(3)
O2 C3 C4 126.2(3)
O1 C3 C4 113.5(3)
C5 C4 C9 116.4(3)
C5 C4 C3 123.1(3)
C9 C4 C3 120.5(3)
C6 C5 C4 121.0(3)
C6 C5 H5A 119.5
C4 C5 H5A 119.5
C5 C6 C7 121.8(3)
C5 C6 H6A 119.1
C7 C6 H6A 119.1
N1 C7 C6 121.1(3)
N1 C7 C8 119.7(3)
C6 C7 C8 119.1(3)
C9 C8 C7 117.5(3)
C9 C8 C10 121.9(3)
C7 C8 C10 120.6(3)
C8 C9 C4 124.2(3)
C8 C9 H9A 117.9
C4 C9 H9A 117.9
C8 C10 H10A 109.5
C8 C10 H10B 109.5
H10A C10 H10B 109.5
C8 C10 H10C 109.5
H10A C10 H10C 109.5
H10B C10 H10C 109.5
C13 O3 C12 116.0(3)
C17 N2 H2C 120.0
C17 N2 H2D 120.0
H2C N2 H2D 120.0
C12 C11 H11A 109.5
C12 C11 H11B 109.5
H11A C11 H11B 109.5
C12 C11 H11C 109.5
H11A C11 H11C 109.5
H11B C11 H11C 109.5
O3 C12 C11 106.2(3)
O3 C12 H12A 110.5
C11 C12 H12A 110.5
O3 C12 H12B 110.5
C11 C12 H12B 110.5
H12A C12 H12B 108.7
O4 C13 O3 121.9(3)
O4 C13 C14 125.8(3)
O3 C13 C14 112.2(3)
C19 C14 C15 118.2(3)
C19 C14 C13 123.8(3)
C15 C14 C13 118.0(3)
C16 C15 C14 122.3(3)
C16 C15 H15A 118.8
C14 C15 H15A 118.8
C15 C16 C17 118.7(3)
C15 C16 C20 120.9(3)
C17 C16 C20 120.4(3)
N2 C17 C16 121.3(3)
N2 C17 C18 119.7(3)
C16 C17 C18 119.0(3)
C19 C18 C17 120.8(3)
C19 C18 H18A 119.6
C17 C18 H18A 119.6
C14 C19 C18 121.0(3)
C14 C19 H19A 119.5
C18 C19 H19A 119.5
C16 C20 H20A 109.5
C16 C20 H20B 109.5
H20A C20 H20B 109.5
C16 C20 H20C 109.5
H20A C20 H20C 109.5
H20B C20 H20C 109.5

loop_
_geom_bond_atom_site_label_1
_geom_bond_atom_site_label_2
_geom_bond_distance
O1 C3 1.351(4)
O1 C2 1.446(4)
O2 C3 1.232(4)
N1 C7 1.369(5)
N1 H1A 0.8600
N1 H1B 0.8600
C1 C2 1.503(5)
C1 H1C 0.9600
C1 H1D 0.9600
C1 H1E 0.9600
C2 H2A 0.9700
C2 H2B 0.9700
C3 C4 1.432(5)
C4 C5 1.407(4)
C4 C9 1.409(4)
C5 C6 1.349(5)
C5 H5A 0.9300
C6 C7 1.404(5)
C6 H6A 0.9300
C7 C8 1.414(5)
C8 C9 1.367(5)
C8 C10 1.509(5)
C9 H9A 0.9300
C10 H10A 0.9600
C10 H10B 0.9600
C10 H10C 0.9600
O3 C13 1.362(4)
O3 C12 1.452(4)
O4 C13 1.207(4)
N2 C17 1.365(4)
N2 H2C 0.8600
N2 H2D 0.8600
C11 C12 1.513(5)
C11 H11A 0.9600
C11 H11B 0.9600
C11 H11C 0.9600
C12 H12A 0.9700
C12 H12B 0.9700
C13 C14 1.458(5)
C14 C19 1.374(5)
C14 C15 1.411(4)
C15 C16 1.375(4)
C15 H15A 0.9300
C16 C17 1.409(4)
C16 C20 1.522(4)
C17 C18 1.409(4)
C18 C19 1.376(5)
C18 H18A 0.9300
C19 H19A 0.9300
C20 H20A 0.9600
C20 H20B 0.9600
C20 H20C 0.9600

loop_
_geom_hbond_atom_site_label_D
_geom_hbond_atom_site_label_H
_geom_hbond_atom_site_label_A
_geom_hbond_site_symmetry_A
_geom_hbond_distance_DH
_geom_hbond_distance_HA
_geom_hbond_distance_DA
_geom_hbond_angle_DHA
N1 H1A O2 1_445 0.86 2.33 3.023(5) 138
N1 H1B N2 . 0.86 2.61 3.242(5) 131
N2 H2C O2 1_445 0.86 2.35 3.160(4) 157
N2 H2D O4 1_545 0.86 2.15 2.967(4) 158

loop_
_geom_torsion_atom_site_label_1
_geom_torsion_atom_site_label_2
_geom_torsion_atom_site_label_3
_geom_torsion_atom_site_label_4
_geom_torsion
C3 O1 C2 C1 178.1(3)
C2 O1 C3 O2 1.4(5)
C2 O1 C3 C4 179.7(3)
O2 C3 C4 C5 -176.4(3)
O1 C3 C4 C5 5.4(5)
O2 C3 C4 C9 2.0(5)
O1 C3 C4 C9 -176.2(3)
C9 C4 C5 C6 1.4(5)
C3 C4 C5 C6 179.9(3)
C4 C5 C6 C7 -1.9(6)
C5 C6 C7 N1 179.2(4)
C5 C6 C7 C8 2.7(6)
N1 C7 C8 C9 -179.6(3)
C6 C7 C8 C9 -3.0(5)
N1 C7 C8 C10 2.9(5)
C6 C7 C8 C10 179.4(3)
C7 C8 C9 C4 2.8(5)
C10 C8 C9 C4 -179.7(3)
C5 C4 C9 C8 -2.0(5)
C3 C4 C9 C8 179.6(3)
C13 O3 C12 C11 -177.7(3)
C12 O3 C13 O4 -2.5(5)
C12 O3 C13 C14 -179.4(3)
O4 C13 C14 C19 176.4(4)
O3 C13 C14 C19 -6.9(5)
O4 C13 C14 C15 -0.8(6)
O3 C13 C14 C15 176.0(3)
C19 C14 C15 C16 0.8(5)
C13 C14 C15 C16 178.1(3)
C14 C15 C16 C17 -1.4(5)
C14 C15 C16 C20 -179.6(3)
C15 C16 C17 N2 179.5(4)
C20 C16 C17 N2 -2.3(6)
C15 C16 C17 C18 1.3(5)
C20 C16 C17 C18 179.5(4)
N2 C17 C18 C19 -178.9(4)
C16 C17 C18 C19 -0.7(6)
C15 C14 C19 C18 -0.1(6)
C13 C14 C19 C18 -177.2(4)
C17 C18 C19 C14 0.0(6)

loop_
_cod_related_entry_id
_cod_related_entry_database
_cod_related_entry_code
1 ChemSpider 249084
